data_4334404
loop_
_publ_author_name
'Georgios Mourgas'
'Martin Nieger'
'Daniela F\"orster'
'Dietrich Gudat'

_publ_contact_author
;
        Martin Nieger
        Laboratory of Inorganic Chemistry
        Department of Chemistry
        Universitity of Helsinki
        P.O. Box 55
        FIN-00014 University of Helsinki
        Finland
;
_publ_contact_author_email martin.nieger@helsinki.fi
_publ_contact_author_fax ++358-9-19150198
_publ_contact_author_phone ++358-9-19150192
_publ_section_title
;
 Conformationally Constrained N-Heterocyclic Phosphine-Diimine with Dual
 Functionality
;
_journal_name_full 'Inorganic Chemistry'
_journal_page_first 4104
_journal_page_last 4112
_journal_paper_doi 10.1021/ic400261w
_journal_volume 52
_journal_year 2013
_chemical_formula_moiety 'C16 H23 Co N5 O P'
_chemical_formula_sum 'C16 H23 Co N5 O P'
_chemical_formula_weight 391.29
_chemical_name_systematic
; 
 ? 
;
_space_group_IT_number 14
_symmetry_cell_setting monoclinic
_symmetry_space_group_name_Hall '-P 2ybc'
_symmetry_space_group_name_H-M 'P 1 21/c 1'
_atom_sites_solution_hydrogens geom
_atom_sites_solution_primary direct
_atom_sites_solution_secondary difmap
_audit_creation_method SHELXL-97
_cell_angle_alpha 90.00
_cell_angle_beta 95.431(2)
_cell_angle_gamma 90.00
_cell_formula_units_Z 4
_cell_length_a 10.7252(3)
_cell_length_b 9.7294(3)
_cell_length_c 16.8025(5)
_cell_measurement_reflns_used 4278
_cell_measurement_temperature 100(2)
_cell_measurement_theta_max 27.9
_cell_measurement_theta_min 0.4
_cell_volume 1745.47(9)
_computing_cell_refinement DENZO-SMN
_computing_data_collection 'Collect (Nonius, 1998)'
_computing_data_reduction DENZO-SMN
_computing_molecular_graphics 'XP (Sheldrick, 2008)'
_computing_publication_material 'SHELXL 97 (Sheldrick, 2008)'
_computing_structure_refinement 'SHELXL-97 (Sheldrick, 1997)'
_computing_structure_solution 'SHELXS-97 (Sheldrick, 1990)'
_diffrn_ambient_temperature 100(2)
_diffrn_measured_fraction_theta_full 0.994
_diffrn_measured_fraction_theta_max 0.994
_diffrn_measurement_device_type 'Bruker-NONIUS APEXII'
_diffrn_measurement_method 'rotation in phi and omega, 2 deg.'
_diffrn_radiation_monochromator graphite
_diffrn_radiation_source 'fine-focus sealed tube'
_diffrn_radiation_type MoK\a
_diffrn_radiation_wavelength 0.71073
_diffrn_reflns_av_R_equivalents 0.0613
_diffrn_reflns_av_sigmaI/netI 0.0334
_diffrn_reflns_limit_h_max 12
_diffrn_reflns_limit_h_min -14
_diffrn_reflns_limit_k_max 12
_diffrn_reflns_limit_k_min -12
_diffrn_reflns_limit_l_max 20
_diffrn_reflns_limit_l_min -22
_diffrn_reflns_number 19478
_diffrn_reflns_theta_full 27.88
_diffrn_reflns_theta_max 27.88
_diffrn_reflns_theta_min 3.21
_exptl_absorpt_coefficient_mu 1.088
_exptl_absorpt_correction_T_max 0.9182
_exptl_absorpt_correction_T_min 0.6967
_exptl_absorpt_correction_type multi-scan
_exptl_absorpt_process_details 'mulabs (Platon, c.f. Blessing, 1995)'
_exptl_crystal_density_diffrn 1.489
_exptl_crystal_F_000 816
_exptl_crystal_size_max 0.25
_exptl_crystal_size_mid 0.20
_exptl_crystal_size_min 0.06
_refine_diff_density_max 0.404
_refine_diff_density_min -0.453
_refine_diff_density_rms 0.069
_refine_ls_extinction_method none
_refine_ls_goodness_of_fit_ref 1.063
_refine_ls_hydrogen_treatment constr
_refine_ls_matrix_type full
_refine_ls_number_parameters 217
_refine_ls_number_reflns 4130
_refine_ls_number_restraints 0
_refine_ls_restrained_S_all 1.063
_refine_ls_R_factor_all 0.0385
_refine_ls_R_factor_gt 0.0338
_refine_ls_shift/su_max 0.002
_refine_ls_shift/su_mean 0.000
_refine_ls_structure_factor_coef Fsqd
_refine_ls_weighting_details 'calc w=1/[\s^2^(Fo^2^)+(0.0313P)^2^+2.1200P] where P=(Fo^2^+2Fc^2^)/3'
_refine_ls_weighting_scheme calc
_refine_ls_wR_factor_gt 0.0834
_refine_ls_wR_factor_ref 0.0857
_reflns_number_gt 3735
_reflns_number_total 4130
_reflns_threshold_expression >2sigma(I)
_cod_data_source_file ic400261w_si_003.cif
_cod_data_source_block gm02_m
_cod_original_sg_symbol_H-M 'P 21/c'
_cod_database_code 4334404

loop_
_symmetry_equiv_pos_as_xyz
'x, y, z'
'-x, y+1/2, -z+1/2'
'-x, -y, -z'
'x, -y-1/2, z-1/2'

loop_
_atom_site_label
_atom_site_type_symbol
_atom_site_fract_x
_atom_site_fract_y
_atom_site_fract_z
_atom_site_U_iso_or_equiv
_atom_site_adp_type
_atom_site_occupancy
_atom_site_symmetry_multiplicity
_atom_site_calc_flag
_atom_site_refinement_flags
P1 P 0.25983(4) 0.51462(5) 0.63879(3) 0.01047(11) Uani 1 1 d .
C1 C 0.48624(16) 0.62126(18) 0.65623(10) 0.0116(3) Uani 1 1 d .
N2 N 0.60278(14) 0.64135(16) 0.67690(9) 0.0140(3) Uani 1 1 d .
C3 C 0.66544(18) 0.5315(2) 0.72580(12) 0.0190(4) Uani 1 1 d .
H3A H 0.6587 0.5518 0.7830 0.023 Uiso 1 1 calc R
H3B H 0.7555 0.5305 0.7172 0.023 Uiso 1 1 calc R
C4 C 0.60996(18) 0.3902(2) 0.70627(12) 0.0179(4) Uani 1 1 d .
H4A H 0.6224 0.3655 0.6504 0.021 Uiso 1 1 calc R
H4B H 0.6528 0.3205 0.7420 0.021 Uiso 1 1 calc R
C5 C 0.47088(17) 0.3919(2) 0.71721(12) 0.0169(4) Uani 1 1 d .
H5A H 0.4309 0.3065 0.6952 0.020 Uiso 1 1 calc R
H5B H 0.4586 0.3970 0.7748 0.020 Uiso 1 1 calc R
N6 N 0.41379(14) 0.51141(16) 0.67536(10) 0.0131(3) Uani 1 1 d .
C7 C 0.40697(16) 0.71977(18) 0.60491(10) 0.0116(3) Uani 1 1 d .
N8 N 0.44798(15) 0.83366(17) 0.58094(10) 0.0155(3) Uani 1 1 d .
C9 C 0.35802(18) 0.9176(2) 0.53044(12) 0.0201(4) Uani 1 1 d .
H9A H 0.3678 0.8975 0.4736 0.024 Uiso 1 1 calc R
H9B H 0.3782 1.0159 0.5399 0.024 Uiso 1 1 calc R
C10 C 0.22179(18) 0.8931(2) 0.54580(12) 0.0189(4) Uani 1 1 d .
H10A H 0.2073 0.9277 0.5996 0.023 Uiso 1 1 calc R
H10B H 0.1658 0.9439 0.5058 0.023 Uiso 1 1 calc R
C11 C 0.19163(18) 0.7403(2) 0.54047(12) 0.0165(4) Uani 1 1 d .
H11A H 0.1082 0.7230 0.5591 0.020 Uiso 1 1 calc R
H11B H 0.1900 0.7090 0.4843 0.020 Uiso 1 1 calc R
N12 N 0.28762(14) 0.66465(16) 0.59046(9) 0.0127(3) Uani 1 1 d .
N13 N 0.24448(15) 0.39860(16) 0.56678(9) 0.0148(3) Uani 1 1 d .
C14 C 0.33600(19) 0.3904(2) 0.50769(12) 0.0226(4) Uani 1 1 d .
H14A H 0.3842 0.4761 0.5083 0.034 Uiso 1 1 calc R
H14B H 0.2922 0.3766 0.4544 0.034 Uiso 1 1 calc R
H14C H 0.3929 0.3131 0.5207 0.034 Uiso 1 1 calc R
C15 C 0.1671(2) 0.2767(2) 0.56988(13) 0.0212(4) Uani 1 1 d .
H15A H 0.1079 0.2893 0.6103 0.032 Uiso 1 1 calc R
H15B H 0.2204 0.1969 0.5839 0.032 Uiso 1 1 calc R
H15C H 0.1206 0.2618 0.5175 0.032 Uiso 1 1 calc R
Co1 Co 0.12360(2) 0.51529(3) 0.720722(15) 0.01188(8) Uani 1 1 d .
C16 C 0.20189(19) 0.4166(2) 0.82644(11) 0.0196(4) Uani 1 1 d .
H16 H 0.2564 0.3394 0.8298 0.024 Uiso 1 1 calc R
C17 C 0.0707(2) 0.4131(2) 0.82295(12) 0.0213(4) Uani 1 1 d .
H17 H 0.0203 0.3329 0.8234 0.026 Uiso 1 1 calc R
C18 C 0.02603(19) 0.5526(2) 0.81862(12) 0.0204(4) Uani 1 1 d .
H18 H -0.0593 0.5801 0.8141 0.025 Uiso 1 1 calc R
C19 C 0.13115(19) 0.6425(2) 0.82219(11) 0.0183(4) Uani 1 1 d .
H19 H 0.1294 0.7401 0.8232 0.022 Uiso 1 1 calc R
C20 C 0.23851(18) 0.5583(2) 0.82398(11) 0.0173(4) Uani 1 1 d .
H20 H 0.3221 0.5904 0.8236 0.021 Uiso 1 1 calc R
C1A C 0.00372(18) 0.5158(2) 0.64572(12) 0.0185(4) Uani 1 1 d .
O1A O -0.07767(15) 0.51470(18) 0.59561(10) 0.0299(4) Uani 1 1 d .

loop_
_atom_site_aniso_label
_atom_site_aniso_U_11
_atom_site_aniso_U_22
_atom_site_aniso_U_33
_atom_site_aniso_U_23
_atom_site_aniso_U_13
_atom_site_aniso_U_12
P1 0.0094(2) 0.0112(2) 0.0109(2) 0.00038(16) 0.00117(16) -0.00073(16)
C1 0.0134(8) 0.0118(8) 0.0100(8) -0.0014(6) 0.0031(6) 0.0000(6)
N2 0.0110(7) 0.0161(8) 0.0149(7) -0.0013(6) 0.0013(6) -0.0006(6)
C3 0.0127(9) 0.0248(10) 0.0191(10) 0.0018(8) -0.0004(7) 0.0030(7)
C4 0.0171(9) 0.0183(9) 0.0184(9) 0.0034(7) 0.0026(7) 0.0058(7)
C5 0.0144(8) 0.0164(9) 0.0197(9) 0.0073(7) 0.0012(7) 0.0019(7)
N6 0.0096(7) 0.0142(7) 0.0153(8) 0.0045(6) 0.0000(6) 0.0001(6)
C7 0.0115(8) 0.0135(8) 0.0100(8) -0.0015(6) 0.0016(6) -0.0005(6)
N8 0.0152(7) 0.0149(8) 0.0166(8) 0.0019(6) 0.0024(6) -0.0010(6)
C9 0.0205(9) 0.0158(9) 0.0236(10) 0.0074(8) 0.0005(8) -0.0008(8)
C10 0.0186(9) 0.0148(9) 0.0226(10) 0.0041(7) -0.0017(7) 0.0023(7)
C11 0.0154(9) 0.0159(9) 0.0172(9) 0.0045(7) -0.0047(7) 0.0007(7)
N12 0.0110(7) 0.0122(7) 0.0144(7) 0.0032(6) -0.0019(6) -0.0013(6)
N13 0.0155(7) 0.0146(8) 0.0151(7) -0.0034(6) 0.0055(6) -0.0035(6)
C14 0.0227(10) 0.0273(11) 0.0195(10) -0.0064(8) 0.0105(8) -0.0038(8)
C15 0.0238(10) 0.0125(9) 0.0280(11) -0.0046(8) 0.0056(8) -0.0042(8)
Co1 0.01032(13) 0.01382(13) 0.01171(14) -0.00090(9) 0.00222(9) -0.00029(9)
C16 0.0255(10) 0.0203(10) 0.0137(9) 0.0032(7) 0.0054(7) 0.0064(8)
C17 0.0284(11) 0.0217(10) 0.0151(9) 0.0009(7) 0.0097(8) -0.0036(8)
C18 0.0175(9) 0.0280(11) 0.0168(9) -0.0046(8) 0.0064(7) 0.0023(8)
C19 0.0232(10) 0.0177(9) 0.0140(9) -0.0043(7) 0.0010(7) 0.0009(8)
C20 0.0170(9) 0.0237(10) 0.0109(8) -0.0008(7) -0.0003(7) 0.0006(8)
C1A 0.0136(9) 0.0228(10) 0.0197(10) -0.0011(7) 0.0046(7) -0.0013(7)
O1A 0.0182(8) 0.0449(10) 0.0254(8) -0.0009(7) -0.0047(6) -0.0028(7)

loop_
_atom_type_symbol
_atom_type_description
_atom_type_scat_dispersion_real
_atom_type_scat_dispersion_imag
_atom_type_scat_source
C C 0.0033 0.0016 'International Tables Vol C Tables 4.2.6.8 and 6.1.1.4'
H H 0.0000 0.0000 'International Tables Vol C Tables 4.2.6.8 and 6.1.1.4'
N N 0.0061 0.0033 'International Tables Vol C Tables 4.2.6.8 and 6.1.1.4'
P P 0.1023 0.0942 'International Tables Vol C Tables 4.2.6.8 and 6.1.1.4'
Co Co 0.3494 0.9721 'International Tables Vol C Tables 4.2.6.8 and 6.1.1.4'
O O 0.0106 0.0060 'International Tables Vol C Tables 4.2.6.8 and 6.1.1.4'

loop_
_geom_angle_atom_site_label_1
_geom_angle_atom_site_label_2
_geom_angle_atom_site_label_3
_geom_angle
N13 P1 N6 106.09(8)
N13 P1 N12 104.20(8)
N6 P1 N12 88.88(7)
N13 P1 Co1 117.07(6)
N6 P1 Co1 118.26(6)
N12 P1 Co1 118.16(6)
N2 C1 N6 127.81(17)
N2 C1 C7 123.00(16)
N6 C1 C7 109.19(15)
C1 N2 C3 115.05(16)
N2 C3 C4 112.79(16)
N2 C3 H3A 109.0
C4 C3 H3A 109.0
N2 C3 H3B 109.0
C4 C3 H3B 109.0
H3A C3 H3B 107.8
C5 C4 C3 109.42(16)
C5 C4 H4A 109.8
C3 C4 H4A 109.8
C5 C4 H4B 109.8
C3 C4 H4B 109.8
H4A C4 H4B 108.2
N6 C5 C4 108.74(15)
N6 C5 H5A 109.9
C4 C5 H5A 109.9
N6 C5 H5B 109.9
C4 C5 H5B 109.9
H5A C5 H5B 108.3
C1 N6 C5 120.62(15)
C1 N6 P1 116.73(12)
C5 N6 P1 122.29(13)
N8 C7 N12 128.49(17)
N8 C7 C1 123.03(16)
N12 C7 C1 108.49(15)
C7 N8 C9 116.04(16)
N8 C9 C10 113.68(16)
N8 C9 H9A 108.8
C10 C9 H9A 108.8
N8 C9 H9B 108.8
C10 C9 H9B 108.8
H9A C9 H9B 107.7
C11 C10 C9 110.15(16)
C11 C10 H10A 109.6
C9 C10 H10A 109.6
C11 C10 H10B 109.6
C9 C10 H10B 109.6
H10A C10 H10B 108.1
N12 C11 C10 108.85(15)
N12 C11 H11A 109.9
C10 C11 H11A 109.9
N12 C11 H11B 109.9
C10 C11 H11B 109.9
H11A C11 H11B 108.3
C7 N12 C11 119.53(15)
C7 N12 P1 116.49(12)
C11 N12 P1 123.84(12)
C15 N13 C14 113.76(16)
C15 N13 P1 123.35(13)
C14 N13 P1 120.51(13)
N13 C14 H14A 109.5
N13 C14 H14B 109.5
H14A C14 H14B 109.5
N13 C14 H14C 109.5
H14A C14 H14C 109.5
H14B C14 H14C 109.5
N13 C15 H15A 109.5
N13 C15 H15B 109.5
H15A C15 H15B 109.5
N13 C15 H15C 109.5
H15A C15 H15C 109.5
H15B C15 H15C 109.5
C1A Co1 C18 100.60(9)
C1A Co1 C20 163.78(9)
C18 Co1 C20 66.65(8)
C1A Co1 P1 92.18(7)
C18 Co1 P1 163.69(6)
C20 Co1 P1 98.85(6)
C1A Co1 C19 124.30(9)
C18 Co1 C19 39.95(8)
C20 Co1 C19 39.49(8)
P1 Co1 C19 123.90(6)
C1A Co1 C17 111.08(9)
C18 Co1 C17 40.33(8)
C20 Co1 C17 66.28(8)
P1 Co1 C17 142.20(6)
C19 Co1 C17 67.00(8)
C1A Co1 C16 145.83(9)
C18 Co1 C16 66.59(8)
C20 Co1 C16 40.00(8)
P1 Co1 C16 107.62(6)
C19 Co1 C16 66.77(8)
C17 Co1 C16 38.74(8)
C17 C16 C20 107.32(17)
C17 C16 Co1 70.12(11)
C20 C16 Co1 68.20(11)
C17 C16 H16 126.3
C20 C16 H16 126.3
Co1 C16 H16 126.9
C16 C17 C18 107.91(18)
C16 C17 Co1 71.14(11)
C18 C17 Co1 68.16(11)
C16 C17 H17 126.0
C18 C17 H17 126.0
Co1 C17 H17 126.2
C19 C18 C17 108.57(18)
C19 C18 Co1 71.47(11)
C17 C18 Co1 71.50(11)
C19 C18 H18 125.7
C17 C18 H18 125.7
Co1 C18 H18 122.9
C20 C19 C18 106.62(18)
C20 C19 Co1 69.17(11)
C18 C19 Co1 68.58(11)
C20 C19 H19 126.7
C18 C19 H19 126.7
Co1 C19 H19 127.1
C19 C20 C16 109.46(17)
C19 C20 Co1 71.34(11)
C16 C20 Co1 71.80(11)
C19 C20 H20 125.3
C16 C20 H20 125.3
Co1 C20 H20 123.2
O1A C1A Co1 179.1(2)

loop_
_geom_bond_atom_site_label_1
_geom_bond_atom_site_label_2
_geom_bond_distance
P1 N13 1.6516(16)
P1 N6 1.7068(16)
P1 N12 1.7101(16)
P1 Co1 2.1002(5)
C1 N2 1.280(2)
C1 N6 1.377(2)
C1 C7 1.499(2)
N2 C3 1.471(2)
C3 C4 1.522(3)
C3 H3A 0.9900
C3 H3B 0.9900
C4 C5 1.520(3)
C4 H4A 0.9900
C4 H4B 0.9900
C5 N6 1.463(2)
C5 H5A 0.9900
C5 H5B 0.9900
C7 N8 1.272(2)
C7 N12 1.388(2)
N8 C9 1.471(2)
C9 C10 1.526(3)
C9 H9A 0.9900
C9 H9B 0.9900
C10 C11 1.522(3)
C10 H10A 0.9900
C10 H10B 0.9900
C11 N12 1.464(2)
C11 H11A 0.9900
C11 H11B 0.9900
N13 C15 1.451(2)
N13 C14 1.463(2)
C14 H14A 0.9800
C14 H14B 0.9800
C14 H14C 0.9800
C15 H15A 0.9800
C15 H15B 0.9800
C15 H15C 0.9800
Co1 C1A 1.713(2)
Co1 C18 2.0636(19)
Co1 C20 2.0735(19)
Co1 C19 2.1018(19)
Co1 C17 2.108(2)
Co1 C16 2.121(2)
C16 C17 1.403(3)
C16 C20 1.435(3)
C16 H16 0.9500
C17 C18 1.439(3)
C17 H17 0.9500
C18 C19 1.423(3)
C18 H18 0.9500
C19 C20 1.411(3)
C19 H19 0.9500
C20 H20 0.9500
C1A O1A 1.154(3)

loop_
_geom_hbond_atom_site_label_D
_geom_hbond_atom_site_label_H
_geom_hbond_atom_site_label_A
_geom_hbond_distance_DH
_geom_hbond_distance_HA
_geom_hbond_distance_DA
_geom_hbond_angle_DHA
_geom_hbond_site_symmetry_A
C5 H5B N8 0.99 2.61 3.467(3) 145.3 2_646
C16 H16 N2 0.95 2.46 3.404(3) 174.0 2_646
C14 H14B N2 0.98 2.58 3.245(2) 125.5 3_666
C14 H14B O1A 0.98 2.60 3.261(3) 124.9 3_566

loop_
_geom_torsion_atom_site_label_1
_geom_torsion_atom_site_label_2
_geom_torsion_atom_site_label_3
_geom_torsion_atom_site_label_4
_geom_torsion
N6 C1 N2 C3 1.1(3)
C7 C1 N2 C3 -178.60(16)
C1 N2 C3 C4 31.5(2)
N2 C3 C4 C5 -57.2(2)
C3 C4 C5 N6 49.2(2)
N2 C1 N6 C5 -7.0(3)
C7 C1 N6 C5 172.77(16)
N2 C1 N6 P1 179.72(15)
C7 C1 N6 P1 -0.51(19)
C4 C5 N6 C1 -20.1(2)
C4 C5 N6 P1 152.80(14)
N13 P1 N6 C1 107.22(14)
N12 P1 N6 C1 2.76(14)
Co1 P1 N6 C1 -118.93(12)
N13 P1 N6 C5 -65.94(17)
N12 P1 N6 C5 -170.39(16)
Co1 P1 N6 C5 67.91(16)
N2 C1 C7 N8 -3.2(3)
N6 C1 C7 N8 176.99(17)
N2 C1 C7 N12 177.07(16)
N6 C1 C7 N12 -2.7(2)
N12 C7 N8 C9 -0.9(3)
C1 C7 N8 C9 179.52(16)
C7 N8 C9 C10 27.2(2)
N8 C9 C10 C11 -52.6(2)
C9 C10 C11 N12 50.3(2)
N8 C7 N12 C11 1.2(3)
C1 C7 N12 C11 -179.14(15)
N8 C7 N12 P1 -174.69(16)
C1 C7 N12 P1 4.98(19)
C10 C11 N12 C7 -26.9(2)
C10 C11 N12 P1 148.65(14)
N13 P1 N12 C7 -110.87(14)
N6 P1 N12 C7 -4.55(14)
Co1 P1 N12 C7 117.23(12)
N13 P1 N12 C11 73.45(16)
N6 P1 N12 C11 179.78(16)
Co1 P1 N12 C11 -58.45(16)
N6 P1 N13 C15 116.42(16)
N12 P1 N13 C15 -150.60(16)
Co1 P1 N13 C15 -18.08(18)
N6 P1 N13 C14 -44.95(17)
N12 P1 N13 C14 48.03(17)
Co1 P1 N13 C14 -179.45(13)
N13 P1 Co1 C1A -50.17(10)
N6 P1 Co1 C1A -179.08(9)
N12 P1 Co1 C1A 75.70(9)
N13 P1 Co1 C18 168.0(2)
N6 P1 Co1 C18 39.1(2)
N12 P1 Co1 C18 -66.1(2)
N13 P1 Co1 C20 141.76(9)
N6 P1 Co1 C20 12.85(9)
N12 P1 Co1 C20 -92.37(9)
N13 P1 Co1 C19 175.00(9)
N6 P1 Co1 C19 46.09(9)
N12 P1 Co1 C19 -59.13(9)
N13 P1 Co1 C17 79.36(12)
N6 P1 Co1 C17 -49.55(12)
N12 P1 Co1 C17 -154.76(11)
N13 P1 Co1 C16 101.58(9)
N6 P1 Co1 C16 -27.33(9)
N12 P1 Co1 C16 -132.55(9)
C1A Co1 C16 C17 -35.7(2)
C18 Co1 C16 C17 38.02(12)
C20 Co1 C16 C17 119.05(17)
P1 Co1 C16 C17 -158.27(11)
C19 Co1 C16 C17 81.70(13)
C1A Co1 C16 C20 -154.70(15)
C18 Co1 C16 C20 -81.03(12)
P1 Co1 C16 C20 82.68(11)
C19 Co1 C16 C20 -37.35(11)
C17 Co1 C16 C20 -119.05(17)
C20 C16 C17 C18 -0.2(2)
Co1 C16 C17 C18 -58.43(13)
C20 C16 C17 Co1 58.24(13)
C1A Co1 C17 C16 159.46(13)
C18 Co1 C17 C16 -119.14(17)
C20 Co1 C17 C16 -37.86(12)
P1 Co1 C17 C16 35.15(17)
C19 Co1 C17 C16 -81.04(13)
C1A Co1 C17 C18 -81.40(14)
C20 Co1 C17 C18 81.28(13)
P1 Co1 C17 C18 154.29(10)
C19 Co1 C17 C18 38.10(12)
C16 Co1 C17 C18 119.14(17)
C16 C17 C18 C19 -1.9(2)
Co1 C17 C18 C19 -62.24(14)
C16 C17 C18 Co1 60.30(14)
C1A Co1 C18 C19 -132.02(13)
C20 Co1 C18 C19 37.48(12)
P1 Co1 C18 C19 9.0(3)
C17 Co1 C18 C19 117.79(17)
C16 Co1 C18 C19 81.23(13)
C1A Co1 C18 C17 110.19(13)
C20 Co1 C18 C17 -80.31(13)
P1 Co1 C18 C17 -108.8(2)
C19 Co1 C18 C17 -117.79(17)
C16 Co1 C18 C17 -36.56(12)
C17 C18 C19 C20 3.3(2)
Co1 C18 C19 C20 -58.95(13)
C17 C18 C19 Co1 62.26(13)
C1A Co1 C19 C20 -179.33(12)
C18 Co1 C19 C20 118.56(18)
P1 Co1 C19 C20 -58.40(13)
C17 Co1 C19 C20 80.10(13)
C16 Co1 C19 C20 37.82(12)
C1A Co1 C19 C18 62.11(16)
C20 Co1 C19 C18 -118.56(17)
P1 Co1 C19 C18 -176.96(10)
C17 Co1 C19 C18 -38.46(12)
C16 Co1 C19 C18 -80.74(13)
C18 C19 C20 C16 -3.5(2)
Co1 C19 C20 C16 -62.03(13)
C18 C19 C20 Co1 58.57(13)
C17 C16 C20 C19 2.3(2)
Co1 C16 C20 C19 61.74(13)
C17 C16 C20 Co1 -59.44(14)
C1A Co1 C20 C19 2.0(4)
C18 Co1 C20 C19 -37.90(12)
P1 Co1 C20 C19 134.32(11)
C17 Co1 C20 C19 -82.07(13)
C16 Co1 C20 C19 -118.77(16)
C1A Co1 C20 C16 120.8(3)
C18 Co1 C20 C16 80.87(12)
P1 Co1 C20 C16 -106.92(10)
C19 Co1 C20 C16 118.77(16)
C17 Co1 C20 C16 36.69(11)
C18 Co1 C1A O1A -66(14)
C20 Co1 C1A O1A -103(14)
P1 Co1 C1A O1A 124(14)
C19 Co1 C1A O1A -101(14)
C17 Co1 C1A O1A -25(14)
C16 Co1 C1A O1A -2(14)
